data_7000801
loop_
_publ_author_name
'Han, Yuan'
'Huynh, Han Vinh'

_publ_section_title
;
 Mixed carbene--isocyanide Pd(ii) complexes: synthesis, structures and
 reactivity towards nucleophiles
;
_journal_issue 12
_journal_name_full 'Dalton Transactions'
_journal_page_first 2201
_journal_page_last 2209
_journal_paper_doi 10.1039/b816471a
_journal_year 2009
_chemical_formula_sum 'C30 H38 Br2 N4 Pd'
_chemical_formula_weight 720.86
_chemical_name_systematic
;
?
;
_space_group_IT_number 60
_symmetry_cell_setting orthorhombic
_symmetry_space_group_name_Hall '-P 2n 2ab'
_symmetry_space_group_name_H-M 'P b c n'
_atom_sites_solution_hydrogens geom
_atom_sites_solution_primary direct
_atom_sites_solution_secondary difmap
_audit_creation_method SHELXL-97
_cell_angle_alpha 90.00
_cell_angle_beta 90.00
_cell_angle_gamma 90.00
_cell_formula_units_Z 8
_cell_length_a 27.983(3)
_cell_length_b 16.8551(17)
_cell_length_c 13.0760(13)
_cell_measurement_reflns_used 3100
_cell_measurement_temperature 243(2)
_cell_measurement_theta_max 18.60
_cell_measurement_theta_min 2.45
_cell_volume 6167.4(11)
_computing_cell_refinement 'Bruker SMART'
_computing_data_collection 'Bruker SMART'
_computing_data_reduction 'Bruker SAINT'
_computing_molecular_graphics 'Bruker SHELXTL'
_computing_publication_material 'Bruker SHELXTL'
_computing_structure_refinement 'SHELXL-97 (Sheldrick, 1997)'
_computing_structure_solution 'SHELXS-97 (Sheldrick, 1990)'
_diffrn_ambient_temperature 243(2)
_diffrn_measured_fraction_theta_full 1.000
_diffrn_measured_fraction_theta_max 1.000
_diffrn_measurement_device_type 'CCD area detector'
_diffrn_measurement_method 'phi and omega scans'
_diffrn_radiation_monochromator graphite
_diffrn_radiation_source 'fine-focus sealed tube'
_diffrn_radiation_type MoK\a
_diffrn_radiation_wavelength 0.71073
_diffrn_reflns_av_R_equivalents 0.0868
_diffrn_reflns_av_sigmaI/netI 0.0638
_diffrn_reflns_limit_h_max 36
_diffrn_reflns_limit_h_min -31
_diffrn_reflns_limit_k_max 21
_diffrn_reflns_limit_k_min -21
_diffrn_reflns_limit_l_max 16
_diffrn_reflns_limit_l_min -16
_diffrn_reflns_number 41611
_diffrn_reflns_theta_full 27.50
_diffrn_reflns_theta_max 27.50
_diffrn_reflns_theta_min 1.41
_exptl_absorpt_coefficient_mu 3.218
_exptl_absorpt_correction_T_max 0.8821
_exptl_absorpt_correction_T_min 0.4452
_exptl_absorpt_correction_type multi-scan
_exptl_absorpt_process_details 'Sadabs, (Sheldrick 2001)'
_exptl_crystal_colour Yellow
_exptl_crystal_density_diffrn 1.553
_exptl_crystal_density_meas ?
_exptl_crystal_density_method .
_exptl_crystal_description Needle
_exptl_crystal_F_000 2896
_exptl_crystal_size_max 0.30
_exptl_crystal_size_mid 0.06
_exptl_crystal_size_min 0.04
_refine_diff_density_max 0.890
_refine_diff_density_min -0.542
_refine_diff_density_rms 0.110
_refine_ls_extinction_method none
_refine_ls_goodness_of_fit_ref 1.029
_refine_ls_hydrogen_treatment mixed
_refine_ls_matrix_type full
_refine_ls_number_parameters 349
_refine_ls_number_reflns 7085
_refine_ls_number_restraints 4
_refine_ls_restrained_S_all 1.037
_refine_ls_R_factor_all 0.1063
_refine_ls_R_factor_gt 0.0581
_refine_ls_shift/su_max 0.001
_refine_ls_shift/su_mean 0.000
_refine_ls_structure_factor_coef Fsqd
_refine_ls_weighting_details 'calc w=1/[\s^2^(Fo^2^)+(0.0669P)^2^+0.0000P] where P=(Fo^2^+2Fc^2^)/3'
_refine_ls_weighting_scheme calc
_refine_ls_wR_factor_gt 0.1251
_refine_ls_wR_factor_ref 0.1414
_reflns_number_gt 4332
_reflns_number_total 7085
_reflns_threshold_expression >2sigma(I)
_cod_data_source_file b816471a.txt
_cod_data_source_block 6305a
_cod_depositor_comments
;
The following automatic conversions were performed:
'_symmetry_cell_setting' value 'Orthorhombic' changed to 'orthorhombic'
according to '/home/saulius/struct/CIF-dictionaries/cif_core.dic'
dictionary named 'cif_core.dic' version 2.4.1 from 2010-06-29.

Automatic conversion script
Id: cif_fix_enum 1527 2010-12-29 10:47:43Z saulius 
;
_cod_original_cell_volume 6167.3(11)
_cod_original_sg_symbol_H-M Pbcn
_cod_database_code 7000801

loop_
_symmetry_equiv_pos_as_xyz
'x, y, z'
'-x+1/2, -y+1/2, z+1/2'
'-x, y, -z+1/2'
'x+1/2, -y+1/2, -z'
'-x, -y, -z'
'x-1/2, y-1/2, -z-1/2'
'x, -y, z-1/2'
'-x-1/2, y-1/2, z'

loop_
_atom_site_label
_atom_site_type_symbol
_atom_site_fract_x
_atom_site_fract_y
_atom_site_fract_z
_atom_site_U_iso_or_equiv
_atom_site_adp_type
_atom_site_occupancy
_atom_site_symmetry_multiplicity
_atom_site_calc_flag
_atom_site_refinement_flags
_atom_site_disorder_assembly
_atom_site_disorder_group
Pd1 Pd 0.367051(14) 0.18633(2) 0.52096(3) 0.04383(14) Uani 1 1 d . . .
Br1 Br 0.39516(2) 0.08981(4) 0.64599(5) 0.0644(2) Uani 1 1 d . . .
Br2 Br 0.33284(2) 0.28534(4) 0.40839(5) 0.0668(2) Uani 1 1 d . . .
N1 N 0.26702(17) 0.1570(3) 0.6019(4) 0.0530(12) Uani 1 1 d . . .
N2 N 0.28693(16) 0.0689(2) 0.4902(3) 0.0472(11) Uani 1 1 d . . .
N3 N 0.45470(17) 0.2585(3) 0.6004(3) 0.0480(11) Uani 1 1 d D . .
H3N H 0.442(2) 0.247(4) 0.660(3) 0.080 Uiso 1 1 d D . .
N4 N 0.46075(15) 0.2401(2) 0.4309(3) 0.0429(10) Uani 1 1 d D . .
H4N H 0.4906(10) 0.252(4) 0.443(5) 0.080 Uiso 1 1 d D . .
C1 C 0.30193(18) 0.1356(3) 0.5371(4) 0.0440(12) Uani 1 1 d . . .
C2 C 0.2301(2) 0.1020(4) 0.5988(5) 0.0584(15) Uani 1 1 d . . .
C3 C 0.1879(2) 0.0964(5) 0.6559(6) 0.082(2) Uani 1 1 d . . .
H3 H 0.1791 0.1347 0.7046 0.099 Uiso 1 1 calc R . .
C4 C 0.1599(3) 0.0299(5) 0.6352(7) 0.108(3) Uani 1 1 d . . .
H4 H 0.1315 0.0227 0.6721 0.129 Uiso 1 1 calc R . .
C5 C 0.1722(2) -0.0242(5) 0.5643(7) 0.103(3) Uani 1 1 d . . .
H5 H 0.1518 -0.0676 0.5526 0.123 Uiso 1 1 calc R . .
C6 C 0.2134(2) -0.0183(4) 0.5088(6) 0.077(2) Uani 1 1 d . . .
H6 H 0.2216 -0.0568 0.4599 0.092 Uiso 1 1 calc R . .
C7 C 0.24230(19) 0.0456(3) 0.5266(5) 0.0536(14) Uani 1 1 d . . .
C8 C 0.2672(3) 0.2309(4) 0.6597(5) 0.089(2) Uani 1 1 d D . .
H8 H 0.2948 0.2571 0.6267 0.107 Uiso 1 1 calc R . .
C9 C 0.2279(3) 0.2877(4) 0.6261(6) 0.089(2) Uani 1 1 d D . .
H9A H 0.1976 0.2702 0.6539 0.133 Uiso 1 1 calc R . .
H9B H 0.2261 0.2885 0.5521 0.133 Uiso 1 1 calc R . .
H9C H 0.2350 0.3406 0.6510 0.133 Uiso 1 1 calc R . .
C10 C 0.2862(4) 0.2256(6) 0.7671(6) 0.172(6) Uani 1 1 d D . .
H10A H 0.2597 0.2225 0.8148 0.258 Uiso 1 1 calc R . .
H10B H 0.3052 0.2723 0.7820 0.258 Uiso 1 1 calc R . .
H10C H 0.3059 0.1786 0.7738 0.258 Uiso 1 1 calc R . .
C11 C 0.3154(2) 0.0280(3) 0.4098(4) 0.0562(15) Uani 1 1 d . . .
H11 H 0.3445 0.0600 0.3985 0.067 Uiso 1 1 calc R . .
C12 C 0.3314(2) -0.0529(4) 0.4463(6) 0.080(2) Uani 1 1 d . . .
H12A H 0.3473 -0.0476 0.5119 0.119 Uiso 1 1 calc R . .
H12B H 0.3535 -0.0755 0.3970 0.119 Uiso 1 1 calc R . .
H12C H 0.3039 -0.0874 0.4534 0.119 Uiso 1 1 calc R . .
C13 C 0.2885(3) 0.0261(5) 0.3098(5) 0.094(2) Uani 1 1 d . . .
H13A H 0.2595 -0.0050 0.3179 0.141 Uiso 1 1 calc R . .
H13B H 0.3084 0.0022 0.2574 0.141 Uiso 1 1 calc R . .
H13C H 0.2801 0.0797 0.2898 0.141 Uiso 1 1 calc R . .
C14 C 0.43444(18) 0.2331(3) 0.5126(4) 0.0389(12) Uani 1 1 d . . .
C15 C 0.5031(2) 0.2889(3) 0.6100(4) 0.0454(13) Uani 1 1 d . . .
C16 C 0.5094(2) 0.3705(3) 0.6092(4) 0.0583(15) Uani 1 1 d . . .
C17 C 0.5556(3) 0.3996(4) 0.6180(5) 0.0714(19) Uani 1 1 d . . .
H17 H 0.5610 0.4546 0.6171 0.086 Uiso 1 1 calc R . .
C18 C 0.5940(2) 0.3477(5) 0.6279(5) 0.079(2) Uani 1 1 d . . .
H18 H 0.6253 0.3675 0.6333 0.094 Uiso 1 1 calc R . .
C19 C 0.5859(2) 0.2671(4) 0.6299(4) 0.0618(16) Uani 1 1 d . . .
H19 H 0.6118 0.2322 0.6385 0.074 Uiso 1 1 calc R . .
C20 C 0.5405(2) 0.2368(4) 0.6196(4) 0.0513(14) Uani 1 1 d . . .
C21 C 0.4674(2) 0.4267(4) 0.6007(5) 0.0705(18) Uani 1 1 d . . .
H21A H 0.4790 0.4810 0.5979 0.106 Uiso 1 1 calc R . .
H21B H 0.4468 0.4204 0.6598 0.106 Uiso 1 1 calc R . .
H21C H 0.4495 0.4149 0.5390 0.106 Uiso 1 1 calc R . .
C22 C 0.5332(2) 0.1478(3) 0.6180(5) 0.0634(17) Uani 1 1 d . . .
H22A H 0.5025 0.1351 0.6484 0.095 Uiso 1 1 calc R . .
H22B H 0.5585 0.1223 0.6568 0.095 Uiso 1 1 calc R . .
H22C H 0.5340 0.1290 0.5479 0.095 Uiso 1 1 calc R . .
C23 C 0.44446(18) 0.2237(3) 0.3270(4) 0.0429(12) Uani 1 1 d . . .
C24 C 0.43849(19) 0.1452(3) 0.2953(4) 0.0479(13) Uani 1 1 d . . .
C25 C 0.4217(2) 0.1344(3) 0.1958(5) 0.0561(15) Uani 1 1 d . . .
H25 H 0.4164 0.0826 0.1717 0.067 Uiso 1 1 calc R . .
C26 C 0.4129(2) 0.1966(4) 0.1329(4) 0.0653(18) Uani 1 1 d . . .
H26 H 0.4011 0.1873 0.0667 0.078 Uiso 1 1 calc R . .
C27 C 0.4210(2) 0.2731(4) 0.1647(4) 0.0530(14) Uani 1 1 d . . .
H27 H 0.4161 0.3155 0.1193 0.064 Uiso 1 1 calc R . .
C28 C 0.43638(19) 0.2880(3) 0.2633(4) 0.0450(13) Uani 1 1 d . . .
C29 C 0.4518(2) 0.0753(3) 0.3606(5) 0.0614(16) Uani 1 1 d . . .
H29A H 0.4858 0.0771 0.3756 0.092 Uiso 1 1 calc R . .
H29B H 0.4445 0.0266 0.3243 0.092 Uiso 1 1 calc R . .
H29C H 0.4339 0.0770 0.4240 0.092 Uiso 1 1 calc R . .
C30 C 0.4421(2) 0.3721(3) 0.3005(5) 0.0604(16) Uani 1 1 d . . .
H30A H 0.4406 0.4081 0.2428 0.091 Uiso 1 1 calc R . .
H30B H 0.4728 0.3777 0.3344 0.091 Uiso 1 1 calc R . .
H30C H 0.4167 0.3845 0.3484 0.091 Uiso 1 1 calc R . .

loop_
_atom_site_aniso_label
_atom_site_aniso_U_11
_atom_site_aniso_U_22
_atom_site_aniso_U_33
_atom_site_aniso_U_23
_atom_site_aniso_U_13
_atom_site_aniso_U_12
Pd1 0.0455(2) 0.0364(2) 0.0496(3) 0.00503(19) 0.0025(2) 0.00124(19)
Br1 0.0677(4) 0.0559(4) 0.0696(4) 0.0248(3) -0.0066(3) -0.0050(3)
Br2 0.0632(4) 0.0673(4) 0.0701(4) 0.0240(3) 0.0067(3) 0.0193(3)
N1 0.053(3) 0.047(3) 0.060(3) -0.011(2) 0.003(2) 0.008(2)
N2 0.047(3) 0.037(2) 0.057(3) -0.003(2) 0.010(2) 0.002(2)
N3 0.051(3) 0.055(3) 0.039(3) 0.007(2) 0.004(2) 0.001(2)
N4 0.044(3) 0.039(2) 0.046(3) 0.001(2) -0.002(2) -0.003(2)
C1 0.041(3) 0.039(3) 0.053(3) -0.001(3) -0.001(3) 0.008(2)
C2 0.048(3) 0.060(4) 0.067(4) -0.004(3) 0.010(3) 0.008(3)
C3 0.054(4) 0.089(5) 0.105(6) -0.020(4) 0.024(4) 0.006(4)
C4 0.055(5) 0.093(6) 0.175(9) -0.023(6) 0.044(5) -0.007(4)
C5 0.051(4) 0.081(5) 0.175(9) -0.031(6) 0.029(5) -0.013(4)
C6 0.049(4) 0.064(4) 0.117(6) -0.024(4) 0.010(4) -0.008(3)
C7 0.041(3) 0.047(3) 0.073(4) -0.005(3) 0.008(3) 0.004(3)
C8 0.130(7) 0.063(4) 0.074(5) -0.019(4) 0.006(5) 0.023(5)
C9 0.093(6) 0.054(4) 0.119(6) -0.011(4) 0.007(5) 0.027(4)
C10 0.153(9) 0.188(11) 0.175(11) -0.118(9) -0.077(8) 0.080(9)
C11 0.057(4) 0.053(3) 0.058(4) -0.009(3) 0.013(3) 0.005(3)
C12 0.080(5) 0.064(4) 0.095(5) -0.010(4) 0.013(4) 0.031(4)
C13 0.125(7) 0.089(5) 0.067(5) -0.009(4) 0.005(5) 0.030(5)
C14 0.047(3) 0.031(3) 0.040(3) 0.005(2) 0.003(2) 0.003(2)
C15 0.050(3) 0.052(3) 0.035(3) -0.001(3) -0.007(2) -0.002(3)
C16 0.066(4) 0.055(4) 0.053(3) -0.010(3) -0.007(3) 0.004(3)
C17 0.077(5) 0.060(4) 0.077(5) -0.010(3) -0.009(4) -0.017(4)
C18 0.053(4) 0.093(5) 0.090(5) -0.022(4) -0.013(4) -0.011(4)
C19 0.057(4) 0.071(4) 0.057(4) 0.000(3) -0.016(3) 0.011(3)
C20 0.057(4) 0.061(4) 0.036(3) -0.001(3) -0.002(3) 0.005(3)
C21 0.077(5) 0.057(4) 0.077(4) -0.008(3) -0.008(4) 0.009(3)
C22 0.061(4) 0.061(4) 0.068(4) 0.014(3) 0.000(3) 0.014(3)
C23 0.044(3) 0.046(3) 0.039(3) -0.005(3) 0.007(2) -0.002(2)
C24 0.045(3) 0.042(3) 0.057(3) -0.006(3) 0.015(3) -0.001(3)
C25 0.058(4) 0.047(3) 0.063(4) -0.018(3) 0.005(3) -0.011(3)
C26 0.065(4) 0.090(5) 0.041(3) -0.014(4) 0.005(3) -0.005(4)
C27 0.055(4) 0.061(4) 0.043(3) 0.007(3) 0.004(3) 0.004(3)
C28 0.044(3) 0.044(3) 0.047(3) 0.000(3) 0.006(3) -0.004(2)
C29 0.064(4) 0.044(3) 0.077(4) -0.003(3) 0.012(3) 0.003(3)
C30 0.072(4) 0.040(3) 0.069(4) 0.003(3) 0.007(3) 0.003(3)

loop_
_atom_type_symbol
_atom_type_description
_atom_type_scat_dispersion_real
_atom_type_scat_dispersion_imag
_atom_type_scat_source
C C 0.0033 0.0016 'International Tables Vol C Tables 4.2.6.8 and 6.1.1.4'
H H 0.0000 0.0000 'International Tables Vol C Tables 4.2.6.8 and 6.1.1.4'
N N 0.0061 0.0033 'International Tables Vol C Tables 4.2.6.8 and 6.1.1.4'
Br Br -0.2901 2.4595 'International Tables Vol C Tables 4.2.6.8 and 6.1.1.4'
Pd Pd -0.9988 1.0072 'International Tables Vol C Tables 4.2.6.8 and 6.1.1.4'

loop_
_geom_angle_atom_site_label_1
_geom_angle_atom_site_label_2
_geom_angle_atom_site_label_3
_geom_angle
_geom_angle_site_symmetry_1
_geom_angle_site_symmetry_3
_geom_angle_publ_flag
C1 Pd1 C14 176.2(2) . . ?
C1 Pd1 Br2 89.92(14) . . ?
C14 Pd1 Br2 93.81(13) . . ?
C1 Pd1 Br1 86.48(14) . . ?
C14 Pd1 Br1 89.74(14) . . ?
Br2 Pd1 Br1 174.35(3) . . ?
C1 N1 C2 110.1(4) . . ?
C1 N1 C8 123.7(5) . . ?
C2 N1 C8 126.0(5) . . ?
C1 N2 C7 111.0(4) . . ?
C1 N2 C11 122.8(4) . . ?
C7 N2 C11 126.2(5) . . ?
C14 N3 C15 125.2(4) . . ?
C14 N4 C23 124.7(4) . . ?
N1 C1 N2 106.5(5) . . ?
N1 C1 Pd1 127.4(4) . . ?
N2 C1 Pd1 125.8(4) . . ?
C7 C2 N1 107.1(5) . . ?
C7 C2 C3 121.8(6) . . ?
N1 C2 C3 131.1(6) . . ?
C4 C3 C2 115.1(7) . . ?
C5 C4 C3 122.4(7) . . ?
C4 C5 C6 122.1(7) . . ?
C5 C6 C7 117.8(7) . . ?
C6 C7 C2 120.8(6) . . ?
C6 C7 N2 134.0(5) . . ?
C2 C7 N2 105.1(5) . . ?
N1 C8 C10 115.8(6) . . ?
N1 C8 C9 112.7(5) . . ?
C10 C8 C9 124.2(6) . . ?
N2 C11 C13 110.8(5) . . ?
N2 C11 C12 110.7(5) . . ?
C13 C11 C12 113.8(6) . . ?
N4 C14 N3 115.5(5) . . ?
N4 C14 Pd1 126.8(4) . . ?
N3 C14 Pd1 117.6(4) . . ?
C20 C15 C16 122.5(5) . . ?
C20 C15 N3 119.6(5) . . ?
C16 C15 N3 117.9(5) . . ?
C17 C16 C15 118.0(6) . . ?
C17 C16 C21 120.6(6) . . ?
C15 C16 C21 121.5(6) . . ?
C16 C17 C18 120.3(6) . . ?
C19 C18 C17 119.6(6) . . ?
C20 C19 C18 121.1(6) . . ?
C15 C20 C19 118.5(6) . . ?
C15 C20 C22 121.9(5) . . ?
C19 C20 C22 119.6(6) . . ?
C28 C23 C24 122.9(5) . . ?
C28 C23 N4 117.5(4) . . ?
C24 C23 N4 119.6(5) . . ?
C25 C24 C23 116.2(5) . . ?
C25 C24 C29 120.8(5) . . ?
C23 C24 C29 123.0(5) . . ?
C26 C25 C24 121.8(5) . . ?
C25 C26 C27 120.8(5) . . ?
C26 C27 C28 120.3(6) . . ?
C27 C28 C23 118.0(5) . . ?
C27 C28 C30 120.4(5) . . ?
C23 C28 C30 121.6(5) . . ?

loop_
_geom_bond_atom_site_label_1
_geom_bond_atom_site_label_2
_geom_bond_distance
_geom_bond_site_symmetry_2
_geom_bond_publ_flag
Pd1 C1 2.024(5) . ?
Pd1 C14 2.047(5) . ?
Pd1 Br2 2.4224(7) . ?
Pd1 Br1 2.4369(7) . ?
N1 C1 1.342(6) . ?
N1 C2 1.389(7) . ?
N1 C8 1.458(7) . ?
N2 C1 1.348(7) . ?
N2 C7 1.393(7) . ?
N2 C11 1.488(6) . ?
N3 C14 1.350(6) . ?
N3 C15 1.452(7) . ?
N4 C14 1.303(6) . ?
N4 C23 1.459(6) . ?
C2 C7 1.383(8) . ?
C2 C3 1.399(8) . ?
C3 C4 1.393(10) . ?
C4 C5 1.345(10) . ?
C5 C6 1.366(9) . ?
C6 C7 1.366(8) . ?
C8 C10 1.504(5) . ?
C8 C9 1.522(4) . ?
C11 C13 1.509(9) . ?
C11 C12 1.512(8) . ?
C15 C20 1.373(7) . ?
C15 C16 1.388(8) . ?
C16 C17 1.388(8) . ?
C16 C21 1.514(8) . ?
C17 C18 1.391(9) . ?
C18 C19 1.378(9) . ?
C19 C20 1.375(8) . ?
C20 C22 1.514(8) . ?
C23 C28 1.386(7) . ?
C23 C24 1.396(7) . ?
C24 C25 1.395(8) . ?
C24 C29 1.503(7) . ?
C25 C26 1.355(8) . ?
C26 C27 1.374(8) . ?
C27 C28 1.382(7) . ?
C28 C30 1.507(7) . ?
